data_7115243
loop_
_publ_author_name
'Cheng, Tan-Yun'
'Szalda, David J.'
'Morris Bullock, R.'

_publ_section_title
;
 An uncommon bonding mode of a familiar ligand: a molybdenum complex with
 a four-electron donor chelating \h3-PPh3 ligand, and its structural
 determination using synchrotron radiation
;
_journal_issue 17
_journal_name_full 'Chemical Communications'
_journal_page_first 1629
_journal_paper_doi 10.1039/a905092b
_journal_year 1999
_chemical_compound_source CH3C6H5/CH2Cl2/C6H14
_chemical_formula_moiety '(C25 H20 O2 P1 Mo1 1+), (C32 H12 B1 F24 1-), (C7H8)'
_chemical_formula_structural '(Mo (C5 H5) (CO)2 (P (C6 H5)3))(B C32 H12 F24) (C6H5CH3)'
_chemical_formula_sum 'C64 H40 B F24 Mo O2 P'
_chemical_formula_weight 1434.68
_chemical_name_systematic
; 
 ? 
;
_space_group_IT_number 14
_symmetry_cell_setting monoclinic
_symmetry_space_group_name_Hall '-P 2yn'
_symmetry_space_group_name_H-M 'P 1 21/n 1'
_atom_sites_solution_hydrogens geom
_atom_sites_solution_primary Patterson
_atom_sites_solution_secondary difmap
_audit_creation_method SHELXL
_cell_angle_alpha 90.00(2)
_cell_angle_beta 106.67(2)
_cell_angle_gamma 90.00(3)
_cell_formula_units_Z 4
_cell_length_a 15.371(2)
_cell_length_b 24.095(2)
_cell_length_c 17.319(2)
_cell_measurement_temperature 95(2)
_cell_volume 6144.8(13)
_computing_cell_refinement
;
average of cell contants determined on each image plate
;
_computing_data_collection
;
see M.J. Gray etal for a descroption of data collection at beamline x7b
;
_computing_data_reduction 'DENZO, SCALEPACK (Otwinowski)'
_computing_molecular_graphics 'ORTEPIII (Burnett & Johnson, 1996)'
_computing_structure_refinement 'SHELXL-93 (Sheldrick, 1993)'
_computing_structure_solution 'SHELX76 (Sheldrick, 1976)'
_diffrn_ambient_temperature 95(2)
_diffrn_measurement_device Huber
_diffrn_measurement_method 'Fuji image plates'
_diffrn_radiation_monochromator Si(111)
_diffrn_radiation_source
;
National Synchrotron Light Source beamline x7b
;
_diffrn_radiation_type x-rays
_diffrn_radiation_wavelength 1.100
_diffrn_reflns_av_R_equivalents 0.076
_diffrn_reflns_av_sigmaI/netI 0.0610
_diffrn_reflns_limit_h_max 15
_diffrn_reflns_limit_h_min -16
_diffrn_reflns_limit_k_max 16
_diffrn_reflns_limit_k_min 0
_diffrn_reflns_limit_l_max 18
_diffrn_reflns_limit_l_min 0
_diffrn_reflns_number 18041
_diffrn_reflns_theta_max 37.00
_diffrn_reflns_theta_min 2.31
_exptl_absorpt_coefficient_mu 12.2
_exptl_absorpt_correction_T_max 1.212
_exptl_absorpt_correction_T_min 0.762
_exptl_absorpt_correction_type Fouier(XABS2,Parkin,Moezzi,Hope,1995)
_exptl_crystal_colour brown
_exptl_crystal_density_diffrn 1.551
_exptl_crystal_description plate
_exptl_crystal_F_000 2872
_exptl_crystal_size_max .08
_exptl_crystal_size_mid .08
_exptl_crystal_size_min .02
_refine_diff_density_max 1.208
_refine_diff_density_min -0.829
_refine_diff_density_rms 0.111
_refine_ls_extinction_method none
_refine_ls_goodness_of_fit_all 1.016
_refine_ls_goodness_of_fit_obs 1.078
_refine_ls_matrix_type full
_refine_ls_number_parameters 674
_refine_ls_number_reflns 5504
_refine_ls_number_restraints 0
_refine_ls_restrained_S_all 1.016
_refine_ls_restrained_S_obs 1.078
_refine_ls_R_factor_all 0.0981
_refine_ls_R_factor_obs 0.0738
_refine_ls_shift/esd_max 0.005
_refine_ls_shift/esd_mean 0.001
_refine_ls_structure_factor_coef Fsqd
_refine_ls_weighting_details 'w=1/[\s^2^(Fo^2^)+(0.1193P)^2^+44.1601P] where P=(Fo^2^+2Fc^2^)/3'
_refine_ls_weighting_scheme calc
_refine_ls_wR_factor_all 0.2097
_refine_ls_wR_factor_obs 0.1899
_reflns_number_observed 4163
_reflns_number_total 5504
_reflns_observed_criterion >2sigma(I)
_cod_data_source_file 905092b.txt
_cod_data_source_block mopbzaca
_cod_depositor_comments
;
The following automatic conversions were performed:

'_refine_ls_weighting_scheme' value 'calc
w=1/[\s^2^(Fo^2^)+(0.1193P)^2^+44.1601P] where P=(Fo^2^+2Fc^2^)/3'
was changed to 'calc'. New tag '_refine_ls_weighting_details' was
created. The value of the new tag was set to
'w=1/[\s^2^(Fo^2^)+(0.1193P)^2^+44.1601P] where P=(Fo^2^+2Fc^2^)/3'.

Automatic conversion script
Id: cif_fix_values 3143 2015-03-26 13:38:13Z robertas 
;
_cod_original_cell_volume 6144.8(12)
_cod_original_sg_symbol_H-M P21/n
_cod_database_code 7115243

loop_
_symmetry_equiv_pos_as_xyz
'x, y, z'
'x+1/2, -y+1/2, z+1/2'
'-x, -y, -z'
'-x-1/2, y-1/2, -z-1/2'

loop_
_atom_site_aniso_label
_atom_site_aniso_U_11
_atom_site_aniso_U_22
_atom_site_aniso_U_33
_atom_site_aniso_U_23
_atom_site_aniso_U_13
_atom_site_aniso_U_12
Mo 0.0196(4) 0.0459(10) 0.0279(5) 0.0001(4) 0.0051(3) -0.0009(4)
P 0.0207(13) 0.037(3) 0.0226(14) -0.0015(13) 0.0015(10) -0.0016(12)
C11 0.027(6) 0.019(11) 0.015(5) 0.000(5) 0.004(4) -0.016(6)
C12 0.024(6) 0.053(13) 0.026(6) 0.005(6) 0.005(4) 0.012(6)
C13 0.026(6) 0.030(10) 0.037(6) 0.005(5) 0.007(4) -0.008(6)
C14 0.018(5) 0.053(13) 0.028(6) -0.005(6) 0.009(4) -0.009(6)
C15 0.035(6) 0.035(12) 0.028(6) -0.002(6) 0.008(4) 0.000(6)
C16 0.025(6) 0.029(10) 0.033(6) 0.006(5) 0.006(4) 0.005(6)
C21 0.028(5) 0.020(11) 0.022(6) -0.006(5) 0.006(4) -0.010(5)
C22 0.045(6) 0.009(11) 0.038(7) -0.012(6) 0.016(5) -0.007(6)
C23 0.045(6) 0.040(13) 0.027(7) 0.001(6) 0.016(5) 0.003(6)
C24 0.020(5) 0.025(10) 0.060(8) 0.007(7) 0.009(5) -0.003(5)
C25 0.028(6) 0.037(13) 0.031(7) -0.017(7) -0.002(4) 0.000(6)
C26 0.015(5) 0.045(12) 0.026(6) -0.001(6) 0.002(4) -0.001(5)
C31 0.019(5) 0.015(9) 0.048(7) 0.012(6) -0.005(4) 0.003(5)
C32 0.025(5) 0.050(10) 0.030(6) 0.006(5) 0.003(4) -0.005(5)
C33 0.023(5) 0.049(10) 0.033(6) 0.005(6) 0.015(4) 0.002(5)
C34 0.028(6) 0.047(10) 0.031(6) -0.006(6) 0.007(4) 0.011(5)
C35 0.031(6) 0.043(10) 0.025(6) -0.010(5) -0.001(4) -0.003(5)
C36 0.022(5) 0.042(10) 0.027(6) 0.001(5) 0.001(4) 0.004(5)
C1 0.019(5) 0.046(13) 0.041(7) 0.005(7) 0.007(4) 0.000(6)
O1 0.026(4) 0.059(9) 0.076(6) -0.017(6) 0.019(4) -0.004(4)
C2 0.030(6) 0.056(11) 0.030(6) 0.007(6) 0.005(5) 0.000(6)
O2 0.032(4) 0.058(7) 0.039(4) 0.009(4) 0.012(3) 0.000(4)
C3 0.030(6) 0.081(14) 0.032(7) -0.017(7) -0.002(5) -0.008(7)
C4 0.028(6) 0.056(12) 0.037(7) 0.012(6) -0.002(5) -0.006(6)
C5 0.007(5) 0.065(13) 0.036(6) 0.000(7) -0.008(4) -0.004(5)
C6 0.013(5) 0.059(13) 0.045(7) 0.020(7) -0.006(4) 0.000(6)
C7 0.032(6) 0.027(11) 0.060(8) -0.021(7) -0.013(5) 0.011(6)
F431 0.032(3) 0.044(5) 0.048(4) 0.024(3) 0.021(3) 0.006(3)
F432 0.047(4) 0.049(5) 0.041(4) -0.007(3) 0.035(3) -0.008(3)
F433 0.023(3) 0.042(5) 0.046(4) 0.005(3) 0.011(2) -0.010(3)
F451 0.052(4) 0.063(6) 0.094(5) 0.051(4) 0.050(4) 0.033(4)
F452 0.078(5) 0.060(7) 0.122(7) 0.057(5) -0.050(5) -0.014(4)
F453 0.131(7) 0.042(7) 0.081(6) 0.021(4) 0.070(5) 0.044(5)
F531 0.048(4) 0.113(9) 0.118(7) 0.058(6) 0.047(4) -0.016(4)
F532 0.019(3) 0.149(8) 0.043(4) -0.013(4) 0.011(3) -0.025(4)
F533 0.035(4) 0.125(9) 0.077(5) -0.027(5) 0.017(3) 0.012(4)
F551 0.051(4) 0.067(6) 0.017(3) -0.003(3) 0.013(2) 0.001(3)
F552 0.058(4) 0.152(9) 0.024(4) 0.005(4) -0.004(3) -0.032(5)
F553 0.126(7) 0.200(11) 0.026(4) -0.031(5) -0.031(4) 0.135(8)
F631 0.029(3) 0.052(6) 0.054(4) 0.030(4) 0.001(3) 0.008(3)
F632 0.031(3) 0.064(6) 0.051(4) 0.009(3) 0.015(3) 0.021(3)
F633 0.033(3) 0.032(5) 0.062(4) -0.007(3) -0.023(3) 0.010(3)
F651 0.036(3) 0.057(5) 0.030(3) 0.008(3) -0.009(2) -0.020(3)
F652 0.031(3) 0.087(6) 0.072(5) -0.034(4) 0.029(3) -0.028(3)
F653 0.035(3) 0.021(6) 0.073(5) 0.004(3) -0.020(3) -0.013(3)
F731 0.335(19) 0.108(11) 0.101(8) -0.038(7) 0.114(10) -0.155(11)
F732 0.079(5) 0.085(8) 0.114(7) 0.050(5) -0.037(5) -0.062(5)
F733 0.060(6) 0.032(8) 0.417(22) 0.082(9) 0.042(8) -0.005(5)
F751 0.044(3) 0.051(5) 0.018(3) 0.008(3) 0.003(2) -0.007(3)
F752 0.063(4) 0.053(6) 0.026(3) -0.010(3) 0.015(3) -0.013(3)
F753 0.021(3) 0.111(7) 0.037(4) 0.037(4) 0.004(2) 0.019(3)
C81 0.043(8) 0.135(17) 0.011(6) -0.015(8) 0.001(5) -0.004(8)
C82 0.047(9) 0.297(33) 0.022(8) -0.025(13) 0.004(7) -0.003(15)
C83 0.077(12) 0.168(22) 0.070(12) -0.036(11) -0.001(9) -0.019(12)
C84 0.076(11) 0.100(18) 0.049(9) -0.017(10) 0.011(7) -0.023(10)
C85 0.058(8) 0.114(18) 0.032(7) -0.034(9) 0.026(6) -0.053(10)
C86 0.161(20) 0.137(23) 0.020(8) -0.013(9) 0.030(9) 0.008(15)
C87 0.159(19) 0.057(17) 0.120(16) -0.001(13) 0.034(13) 0.020(13)

loop_
_atom_site_label
_atom_site_type_symbol
_atom_site_fract_x
_atom_site_fract_y
_atom_site_fract_z
_atom_site_U_iso_or_equiv
_atom_site_thermal_displace_type
_atom_site_occupancy
_atom_site_calc_flag
_atom_site_refinement_flags
Mo Mo 0.22995(5) 0.09215(4) 0.77007(5) 0.0315(4) Uani 1 d .
P P 0.3625(2) 0.03653(13) 0.83536(14) 0.0278(9) Uani 1 d .
C11 C 0.4837(6) 0.0526(6) 0.8625(5) 0.021(3) Uani 1 d .
C12 C 0.5119(6) 0.1081(6) 0.8691(5) 0.035(4) Uani 1 d .
H12 H 0.4676(6) 0.1368(6) 0.8594(5) 0.031(5) Uiso 1 calc R
C13 C 0.6041(6) 0.1221(5) 0.8898(6) 0.031(3) Uani 1 d .
H13 H 0.6225(6) 0.1599(5) 0.8952(6) 0.031(5) Uiso 1 calc R
C14 C 0.6680(6) 0.0800(6) 0.9023(5) 0.032(3) Uani 1 d .
H14 H 0.7308(6) 0.0889(6) 0.9163(5) 0.031(5) Uiso 1 calc R
C15 C 0.6401(7) 0.0243(6) 0.8942(6) 0.033(3) Uani 1 d .
H15 H 0.6836(7) -0.0047(6) 0.9018(6) 0.031(5) Uiso 1 calc R
C16 C 0.5477(6) 0.0121(5) 0.8749(6) 0.029(3) Uani 1 d .
H16 H 0.5289(6) -0.0256(5) 0.8703(6) 0.031(5) Uiso 1 calc R
C21 C 0.3519(6) -0.0379(5) 0.8264(5) 0.024(3) Uani 1 d .
C22 C 0.3525(7) -0.0701(6) 0.8922(6) 0.030(3) Uani 1 d .
H22 H 0.3642(7) -0.0538(6) 0.9441(6) 0.031(5) Uiso 1 calc R
C23 C 0.3360(7) -0.1260(7) 0.8824(6) 0.036(4) Uani 1 d .
H23 H 0.3357(7) -0.1481(7) 0.9278(6) 0.031(5) Uiso 1 calc R
C24 C 0.3195(6) -0.1511(5) 0.8064(7) 0.036(3) Uani 1 d .
H24 H 0.3068(6) -0.1897(5) 0.8004(7) 0.031(5) Uiso 1 calc R
C25 C 0.3218(6) -0.1196(7) 0.7407(6) 0.034(3) Uani 1 d .
H25 H 0.3120(6) -0.1366(7) 0.6894(6) 0.031(5) Uiso 1 calc R
C26 C 0.3387(6) -0.0625(6) 0.7499(6) 0.029(3) Uani 1 d .
H26 H 0.3413(6) -0.0406(6) 0.7051(6) 0.031(5) Uiso 1 calc R
C31 C 0.3143(6) 0.0596(5) 0.9130(6) 0.030(3) Uani 1 d .
C32 C 0.2234(6) 0.0438(5) 0.9055(6) 0.036(3) Uani 1 d .
H32 H 0.1944(6) 0.0164(5) 0.8673(6) 0.031(5) Uiso 1 calc R
C33 C 0.1760(6) 0.0693(5) 0.9555(6) 0.033(3) Uani 1 d .
H33 H 0.1136(6) 0.0609(5) 0.9475(6) 0.031(5) Uiso 1 calc R
C34 C 0.2182(6) 0.1055(5) 1.0148(6) 0.036(3) Uani 1 d .
H34 H 0.1864(6) 0.1210(5) 1.0493(6) 0.031(5) Uiso 1 calc R
C35 C 0.3092(6) 0.1199(5) 1.0244(6) 0.035(3) Uani 1 d .
H35 H 0.3383(6) 0.1452(5) 1.0658(6) 0.031(5) Uiso 1 calc R
C36 C 0.3572(6) 0.0985(5) 0.9759(6) 0.032(3) Uani 1 d .
H36 H 0.4186(6) 0.1092(5) 0.9836(6) 0.031(5) Uiso 1 calc R
C1 C 0.2179(6) 0.1634(6) 0.8248(7) 0.035(3) Uani 1 d .
O1 O 0.2113(5) 0.2053(4) 0.8557(5) 0.053(3) Uani 1 d .
C2 C 0.3183(7) 0.1382(5) 0.7363(6) 0.040(3) Uani 1 d .
O2 O 0.3687(5) 0.1656(3) 0.7149(4) 0.043(2) Uani 1 d .
C3 C 0.1774(7) 0.0590(6) 0.6409(7) 0.050(4) Uani 1 d .
H3 H 0.2193(7) 0.0532(6) 0.6106(7) 0.031(5) Uiso 1 calc R
C4 C 0.1296(7) 0.1100(6) 0.6466(6) 0.043(3) Uani 1 d .
H4 H 0.1340(7) 0.1442(6) 0.6206(6) 0.031(5) Uiso 1 calc R
C5 C 0.0741(6) 0.0987(6) 0.6993(6) 0.039(4) Uani 1 d .
H5 H 0.0351(6) 0.1245(6) 0.7143(6) 0.031(5) Uiso 1 calc R
C6 C 0.0873(6) 0.0438(6) 0.7247(7) 0.042(4) Uani 1 d .
H6 H 0.0589(6) 0.0260(6) 0.7601(7) 0.031(5) Uiso 1 calc R
C7 C 0.1490(7) 0.0191(6) 0.6898(7) 0.045(4) Uani 1 d .
H7 H 0.1690(7) -0.0183(6) 0.6974(7) 0.031(5) Uiso 1 calc R
B B 0.8339(6) -0.2456(5) 0.7880(6) 0.013(2) Uiso 1 d .
C41 C 0.7322(5) -0.2200(4) 0.7822(5) 0.012(2) Uiso 1 d .
C42 C 0.6766(5) -0.2449(4) 0.8248(5) 0.016(2) Uiso 1 d .
H42 H 0.6978(5) -0.2767(4) 0.8573(5) 0.031(5) Uiso 1 calc R
C43 C 0.5901(5) -0.2230(4) 0.8194(5) 0.016(2) Uiso 1 d .
C44 C 0.5564(5) -0.1773(4) 0.7735(5) 0.017(2) Uiso 1 d .
H44 H 0.4969(5) -0.1639(4) 0.7685(5) 0.031(5) Uiso 1 calc R
C45 C 0.6130(5) -0.1515(4) 0.7345(5) 0.017(2) Uiso 1 d .
C46 C 0.6986(5) -0.1728(4) 0.7385(5) 0.015(2) Uiso 1 d .
H46 H 0.7349(5) -0.1542(4) 0.7105(5) 0.031(5) Uiso 1 calc R
C431 C 0.5308(6) -0.2515(5) 0.8643(6) 0.030(3) Uiso 1 d .
F431 F 0.5658(3) -0.2974(3) 0.9029(3) 0.039(2) Uani 1 d .
F432 F 0.5133(4) -0.2165(3) 0.9205(3) 0.041(2) Uani 1 d .
F433 F 0.4477(3) -0.2655(3) 0.8142(3) 0.037(2) Uani 1 d .
C451 C 0.5756(6) -0.1008(5) 0.6828(6) 0.029(2) Uiso 1 d .
F451 F 0.6320(4) -0.0802(3) 0.6459(4) 0.064(2) Uani 1 d .
F452 F 0.4997(5) -0.1100(3) 0.6293(5) 0.103(4) Uani 1 d .
F453 F 0.5581(6) -0.0595(3) 0.7276(4) 0.076(3) Uani 1 d .
C51 C 0.8624(5) -0.2352(4) 0.7025(5) 0.016(2) Uiso 1 d .
C52 C 0.9531(5) -0.2303(4) 0.7009(5) 0.018(2) Uiso 1 d .
H52 H 0.9999(5) -0.2304(4) 0.7505(5) 0.031(5) Uiso 1 calc R
C53 C 0.9768(6) -0.2255(4) 0.6295(5) 0.026(2) Uiso 1 d .
C54 C 0.9112(6) -0.2258(4) 0.5558(5) 0.023(2) Uiso 1 d .
H54 H 0.9273(6) -0.2221(4) 0.5070(5) 0.031(5) Uiso 1 calc R
C55 C 0.8209(6) -0.2315(4) 0.5550(5) 0.022(2) Uiso 1 d .
C56 C 0.7970(5) -0.2363(4) 0.6271(5) 0.016(2) Uiso 1 d .
H56 H 0.7349(5) -0.2405(4) 0.6247(5) 0.031(5) Uiso 1 calc R
C531 C 1.0742(7) -0.2201(6) 0.6306(7) 0.042(3) Uiso 1 d .
F531 F 1.0888(4) -0.1794(4) 0.5860(5) 0.088(3) Uani 1 d .
F532 F 1.1327(4) -0.2189(3) 0.7032(4) 0.070(2) Uani 1 d .
F533 F 1.1019(4) -0.2650(4) 0.5961(4) 0.079(3) Uani 1 d .
C551 C 0.7478(7) -0.2335(5) 0.4764(6) 0.033(3) Uiso 1 d .
F551 F 0.7771(4) -0.2336(3) 0.4109(3) 0.044(2) Uani 1 d .
F552 F 0.7002(5) -0.2821(4) 0.4689(4) 0.081(3) Uani 1 d .
F553 F 0.6853(6) -0.1965(5) 0.4690(4) 0.128(5) Uani 1 d .
C61 C 0.8399(5) -0.3125(4) 0.8008(5) 0.019(2) Uiso 1 d .
C62 C 0.9212(5) -0.3416(4) 0.8407(5) 0.015(2) Uiso 1 d .
H62 H 0.9746(5) -0.3207(4) 0.8644(5) 0.031(5) Uiso 1 calc R
C63 C 0.9258(5) -0.3984(5) 0.8463(5) 0.017(2) Uiso 1 d .
C64 C 0.8493(5) -0.4316(5) 0.8135(5) 0.020(2) Uiso 1 d .
H64 H 0.8521(5) -0.4708(5) 0.8191(5) 0.031(5) Uiso 1 calc R
C65 C 0.7677(5) -0.4045(5) 0.7717(5) 0.016(2) Uiso 1 d .
C66 C 0.7644(5) -0.3478(4) 0.7653(5) 0.015(2) Uiso 1 d .
H66 H 0.7089(5) -0.3310(4) 0.7356(5) 0.031(5) Uiso 1 calc R
C631 C 1.0133(6) -0.4276(5) 0.8885(6) 0.030(3) Uiso 1 d .
F631 F 1.0006(3) -0.4728(3) 0.9281(4) 0.047(2) Uani 1 d .
F632 F 1.0585(3) -0.4461(3) 0.8363(3) 0.048(2) Uani 1 d .
F633 F 1.0707(4) -0.3946(3) 0.9412(4) 0.050(2) Uani 1 d .
C651 C 0.6839(6) -0.4393(6) 0.7356(5) 0.023(2) Uiso 1 d .
F651 F 0.6458(4) -0.4274(3) 0.6578(3) 0.045(2) Uani 1 d .
F652 F 0.6193(4) -0.4289(3) 0.7717(4) 0.061(2) Uani 1 d .
F653 F 0.6977(4) -0.4929(3) 0.7404(4) 0.051(2) Uani 1 d .
C71 C 0.9045(5) -0.2113(4) 0.8636(5) 0.016(2) Uiso 1 d .
C72 C 0.9428(5) -0.1606(4) 0.8535(5) 0.015(2) Uiso 1 d .
H72 H 0.9318(5) -0.1460(4) 0.8006(5) 0.031(5) Uiso 1 calc R
C73 C 0.9966(6) -0.1304(5) 0.9179(5) 0.026(2) Uiso 1 d .
C74 C 1.0130(6) -0.1487(4) 0.9969(5) 0.021(2) Uiso 1 d .
H74 H 1.0491(6) -0.1277(4) 1.0409(5) 0.031(5) Uiso 1 calc R
C75 C 0.9749(5) -0.1987(4) 1.0092(5) 0.017(2) Uiso 1 d .
C76 C 0.9212(5) -0.2290(4) 0.9444(5) 0.014(2) Uiso 1 d .
H76 H 0.8948(5) -0.2628(4) 0.9550(5) 0.031(5) Uiso 1 calc R
C731 C 1.0379(7) -0.0767(5) 0.9028(6) 0.038(3) Uiso 1 d .
F731 F 1.0600(11) -0.0751(5) 0.8358(6) 0.170(7) Uani 1 d .
F732 F 1.1139(5) -0.0632(4) 0.9554(5) 0.106(4) Uani 1 d .
F733 F 0.9876(6) -0.0347(4) 0.8966(10) 0.175(7) Uani 1 d .
C751 C 0.9933(6) -0.2192(5) 1.0939(5) 0.024(2) Uiso 1 d .
F751 F 0.9405(4) -0.2616(3) 1.1023(3) 0.039(2) Uani 1 d .
F752 F 0.9821(4) -0.1787(3) 1.1456(3) 0.047(2) Uani 1 d .
F753 F 1.0794(3) -0.2355(3) 1.1242(3) 0.057(2) Uani 1 d .
C81 C 0.7397(8) -0.0045(8) 0.5341(7) 0.064(5) Uani 1 d .
C82 C 0.7219(10) 0.0497(13) 0.4989(8) 0.123(9) Uani 1 d .
C83 C 0.7861(13) 0.0849(9) 0.4923(10) 0.110(7) Uani 1 d .
C84 C 0.8814(10) 0.0638(9) 0.5167(9) 0.076(5) Uani 1 d .
C85 C 0.9037(9) 0.0124(8) 0.5494(8) 0.065(5) Uani 1 d .
C86 C 0.8314(15) -0.0228(9) 0.5593(8) 0.105(7) Uani 1 d .
C87 C 0.8548(14) -0.0762(8) 0.5981(13) 0.113(7) Uani 1 d .

loop_
_atom_type_symbol
_atom_type_description
_atom_type_scat_dispersion_real
_atom_type_scat_dispersion_imag
_atom_type_scat_source
Mo Mo -0.6693 1.5139 ftp://pfweis.kek.jp/pub/Sasaki-table/fpwide.tbl
P P 0.1874 0.2262
;
 ftp://pfweis.kek.jp/pub/Sasaki-table/fpwide.tbl
 International Tables Vol C Table 6.1.1.4
;
F F 0.0373 0.0215
;
 ftp://pfweis.kek.jp/pub/Sasaki-table/fpwide.tbl
 International Tables Vol C Table 6.1.1.4
;
O O 0.0243 0.0157
;
 ftp://pfweis.kek.jp/pub/Sasaki-table/fpwide.tbl
 International Tables Vol C Table 6.1.1.4
;
C C 0.0081 0.0043
;
 ftp://pfweis.kek.jp/pub/Sasaki-table/fpwide.tbl
 International Tables Vol C Table 6.1.1.4
;
B B 0.0036 0.0018
;
 ftp://pfweis.kek.jp/pub/Sasaki-table/fpwide.tbl
 International Tables Vol C Table 6.1.1.4
;
H H 0.0000 0.0000
;
 ftp://pfweis.kek.jp/pub/Sasaki-table/fpwide.tbl
 International Tables Vol C Table 6.1.1.4
;

loop_
_geom_angle_atom_site_label_1
_geom_angle_atom_site_label_2
_geom_angle_atom_site_label_3
_geom_angle
_geom_angle_publ_flag
C2 Mo C1 79.7(5) y
C2 Mo C4 87.3(4) ?
C1 Mo C4 98.8(5) ?
C2 Mo C3 89.2(5) ?
C1 Mo C3 135.1(5) ?
C4 Mo C3 36.9(4) ?
C2 Mo C5 119.4(4) ?
C1 Mo C5 88.3(4) ?
C4 Mo C5 36.1(4) ?
C3 Mo C5 59.8(4) ?
C2 Mo C7 122.5(5) ?
C1 Mo C7 144.6(4) ?
C4 Mo C7 59.4(5) ?
C3 Mo C7 35.7(4) ?
C5 Mo C7 57.3(4) ?
C2 Mo C6 144.8(4) ?
C1 Mo C6 111.8(4) ?
C4 Mo C6 58.7(4) ?
C3 Mo C6 58.7(4) ?
C5 Mo C6 33.9(4) ?
C7 Mo C6 34.0(4) ?
C2 Mo P 83.8(3) y
C1 Mo P 115.7(3) y
C4 Mo P 142.0(3) ?
C3 Mo P 106.0(3) ?
C5 Mo P 150.3(4) ?
C7 Mo P 95.3(3) ?
C6 Mo P 116.6(4) ?
C2 Mo C31 105.0(4) ?
C1 Mo C31 84.0(4) ?
C4 Mo C31 167.7(4) ?
C3 Mo C31 140.7(5) ?
C5 Mo C31 132.7(4) ?
C7 Mo C31 112.0(4) ?
C6 Mo C31 109.1(4) ?
P Mo C31 42.1(2) y
C31 P C21 109.0(5) ?
C31 P C11 110.5(4) ?
C21 P C11 107.0(5) ?
C31 P Mo 73.0(3) y
C21 P Mo 117.8(3) y
C11 P Mo 131.3(4) y
C16 C11 C12 118.7(9) ?
C16 C11 P 121.8(10) ?
C12 C11 P 119.5(8) ?
C13 C12 C11 121.2(10) ?
C13 C12 H12 119.4(8) ?
C11 C12 H12 119.4(5) ?
C14 C13 C12 118.9(12) ?
C14 C13 H13 120.5(7) ?
C12 C13 H13 120.5(8) ?
C13 C14 C15 120.1(10) ?
C13 C14 H14 120.0(7) ?
C15 C14 H14 120.0(6) ?
C16 C15 C14 119.2(10) ?
C16 C15 H15 120.4(7) ?
C14 C15 H15 120.4(6) ?
C11 C16 C15 121.8(12) ?
C11 C16 H16 119.1(7) ?
C15 C16 H16 119.1(8) ?
C22 C21 C26 120.3(11) ?
C22 C21 P 120.7(9) ?
C26 C21 P 118.9(9) ?
C23 C22 C21 119.6(10) ?
C23 C22 H22 120.2(6) ?
C21 C22 H22 120.2(7) ?
C22 C23 C24 121.0(11) ?
C22 C23 H23 119.5(6) ?
C24 C23 H23 119.5(8) ?
C25 C24 C23 119.9(12) ?
C25 C24 H24 120.1(8) ?
C23 C24 H24 120.1(8) ?
C24 C25 C26 119.6(10) ?
C24 C25 H25 120.2(8) ?
C26 C25 H25 120.2(6) ?
C25 C26 C21 119.4(10) ?
C25 C26 H26 120.3(6) ?
C21 C26 H26 120.3(7) ?
C32 C31 C36 117.9(10) ?
C32 C31 P 117.0(8) ?
C36 C31 P 124.6(7) ?
C32 C31 Mo 77.4(5) ?
C36 C31 Mo 121.6(7) ?
P C31 Mo 64.9(3) ?
C31 C32 C33 119.4(10) ?
C31 C32 H32 120.3(6) ?
C33 C32 H32 120.3(6) ?
C34 C33 C32 121.3(9) ?
C34 C33 H33 119.4(6) ?
C32 C33 H33 119.4(6) ?
C33 C34 C35 119.4(9) ?
C33 C34 H34 120.3(6) ?
C35 C34 H34 120.3(6) ?
C36 C35 C34 121.9(10) ?
C36 C35 H35 119.0(6) ?
C34 C35 H35 119.0(6) ?
C35 C36 C31 119.8(9) ?
C35 C36 H36 120.1(6) ?
C31 C36 H36 120.1(5) ?
O1 C1 Mo 178.9(11) ?
O2 C2 Mo 178.5(9) ?
C7 C3 C4 106.4(11) ?
C7 C3 Mo 74.8(6) ?
C4 C3 Mo 71.4(6) ?
C7 C3 H3 126.8(8) ?
C4 C3 H3 126.8(7) ?
Mo C3 H3 119.0(3) ?
C5 C4 C3 106.6(11) ?
C5 C4 Mo 74.6(6) ?
C3 C4 Mo 71.7(6) ?
C5 C4 H4 126.7(8) ?
C3 C4 H4 126.7(7) ?
Mo C4 H4 119.0(3) ?
C6 C5 C4 108.7(11) ?
C6 C5 Mo 74.8(6) ?
C4 C5 Mo 69.2(5) ?
C6 C5 H5 125.6(6) ?
C4 C5 H5 125.6(8) ?
Mo C5 H5 121.9(3) ?
C5 C6 C7 108.9(11) ?
C5 C6 Mo 71.3(6) ?
C7 C6 Mo 71.3(6) ?
C5 C6 H6 125.6(6) ?
C7 C6 H6 125.6(9) ?
Mo C6 H6 123.5(3) ?
C6 C7 C3 109.4(12) ?
C6 C7 Mo 74.7(7) ?
C3 C7 Mo 69.5(7) ?
C6 C7 H7 125.3(9) ?
C3 C7 H7 125.3(8) ?
Mo C7 H7 122.1(3) ?
C61 B C41 113.0(7) ?
C61 B C71 112.7(7) ?
C41 B C71 104.8(7) ?
C61 B C51 104.5(7) ?
C41 B C51 111.8(7) ?
C71 B C51 110.2(7) ?
C46 C41 C42 116.7(7) ?
C46 C41 B 122.5(7) ?
C42 C41 B 120.8(8) ?
C43 C42 C41 120.5(8) ?
C43 C42 H42 119.8(5) ?
C41 C42 H42 119.8(5) ?
C44 C43 C42 122.1(8) ?
C44 C43 C431 118.5(8) ?
C42 C43 C431 119.3(8) ?
C43 C44 C45 117.2(8) ?
C43 C44 H44 121.4(5) ?
C45 C44 H44 121.4(5) ?
C44 C45 C46 121.5(9) ?
C44 C45 C451 117.4(8) ?
C46 C45 C451 121.0(8) ?
C41 C46 C45 121.9(8) ?
C41 C46 H46 119.0(5) ?
C45 C46 H46 119.0(5) ?
F431 C431 F433 106.5(9) ?
F431 C431 F432 106.9(8) ?
F433 C431 F432 105.3(7) ?
F431 C431 C43 114.7(8) ?
F433 C431 C43 112.0(8) ?
F432 C431 C43 110.8(9) ?
F452 C451 F451 107.6(9) ?
F452 C451 F453 104.9(9) ?
F451 C451 F453 105.9(9) ?
F452 C451 C45 113.3(9) ?
F451 C451 C45 113.4(8) ?
F453 C451 C45 111.1(8) ?
C56 C51 C52 115.6(8) ?
C56 C51 B 121.4(7) ?
C52 C51 B 122.7(7) ?
C53 C52 C51 122.5(8) ?
C53 C52 H52 118.7(5) ?
C51 C52 H52 118.7(5) ?
C54 C53 C52 120.9(9) ?
C54 C53 C531 118.3(9) ?
C52 C53 C531 120.8(8) ?
C53 C54 C55 118.2(9) ?
C53 C54 H54 120.9(6) ?
C55 C54 H54 120.9(5) ?
C54 C55 C56 120.9(8) ?
C54 C55 C551 120.0(8) ?
C56 C55 C551 119.1(8) ?
C51 C56 C55 121.9(8) ?
C51 C56 H56 119.1(5) ?
C55 C56 H56 119.1(5) ?
F531 C531 F532 111.2(10) ?
F531 C531 F533 102.0(10) ?
F532 C531 F533 102.9(9) ?
F531 C531 C53 113.5(9) ?
F532 C531 C53 114.8(9) ?
F533 C531 C53 111.2(10) ?
F553 C551 F551 109.9(9) ?
F553 C551 F552 102.7(10) ?
F551 C551 F552 102.7(8) ?
F553 C551 C55 114.3(9) ?
F551 C551 C55 115.0(9) ?
F552 C551 C55 110.9(9) ?
C62 C61 C66 114.0(9) ?
C62 C61 B 124.1(8) ?
C66 C61 B 121.6(8) ?
C63 C62 C61 123.0(8) ?
C63 C62 H62 118.5(4) ?
C61 C62 H62 118.5(6) ?
C62 C63 C64 121.3(8) ?
C62 C63 C631 121.4(8) ?
C64 C63 C631 117.3(10) ?
C63 C64 C65 117.5(10) ?
C63 C64 H64 121.3(6) ?
C65 C64 H64 121.3(6) ?
C66 C65 C64 120.6(8) ?
C66 C65 C651 120.7(8) ?
C64 C65 C651 118.7(10) ?
C65 C66 C61 123.5(8) ?
C65 C66 H66 118.2(4) ?
C61 C66 H66 118.2(6) ?
F631 C631 F633 107.5(8) ?
F631 C631 F632 104.7(9) ?
F633 C631 F632 106.5(8) ?
F631 C631 C63 112.9(8) ?
F633 C631 C63 112.1(9) ?
F632 C631 C63 112.6(8) ?
F653 C651 F651 106.9(8) ?
F653 C651 F652 106.5(9) ?
F651 C651 F652 105.2(8) ?
F653 C651 C65 114.7(8) ?
F651 C651 C65 111.9(9) ?
F652 C651 C65 111.2(9) ?
C72 C71 C76 115.2(8) ?
C72 C71 B 122.9(7) ?
C76 C71 B 121.5(8) ?
C73 C72 C71 122.4(8) ?
C73 C72 H72 118.8(6) ?
C71 C72 H72 118.8(5) ?
C72 C73 C74 121.5(10) ?
C72 C73 C731 119.8(9) ?
C74 C73 C731 118.8(9) ?
C75 C74 C73 117.6(8) ?
C75 C74 H74 121.2(5) ?
C73 C74 H74 121.2(6) ?
C74 C75 C76 120.8(8) ?
C74 C75 C751 118.0(8) ?
C76 C75 C751 121.2(9) ?
C75 C76 C71 122.4(9) ?
C75 C76 H76 118.8(5) ?
C71 C76 H76 118.8(5) ?
F733 C731 F731 102.2(12) ?
F733 C731 F732 105.4(12) ?
F731 C731 F732 101.9(11) ?
F733 C731 C73 115.4(10) ?
F731 C731 C73 114.5(10) ?
F732 C731 C73 115.7(9) ?
F753 C751 F751 107.2(8) ?
F753 C751 F752 104.4(7) ?
F751 C751 F752 106.2(7) ?
F753 C751 C75 111.6(7) ?
F751 C751 C75 114.1(7) ?
F752 C751 C75 112.6(9) ?
C86 C81 C82 117.7(15) ?
C83 C82 C81 124.1(17) ?
C82 C83 C84 116.7(20) ?
C85 C84 C83 122.5(16) ?
C84 C85 C86 118.1(16) ?
C81 C86 C85 120.7(18) ?
C81 C86 C87 120.7(20) ?
C85 C86 C87 118.6(20) ?

loop_
_geom_bond_atom_site_label_1
_geom_bond_atom_site_label_2
_geom_bond_distance
_geom_bond_publ_flag
Mo C2 1.968(12) y
Mo C1 1.99(2) y
Mo C4 2.290(10) ?
Mo C3 2.294(11) ?
Mo C5 2.362(9) ?
Mo C7 2.363(11) ?
Mo C6 2.407(10) ?
Mo P 2.429(3) y
Mo C31 2.566(9) y
P C31 1.799(11) ?
P C21 1.804(12) ?
P C11 1.827(9) ?
C11 C16 1.359(14) ?
C11 C12 1.400(15) ?
C12 C13 1.400(14) ?
C12 H12 0.95 ?
C13 C14 1.386(15) ?
C13 H13 0.95 ?
C14 C15 1.404(15) ?
C14 H14 0.95 ?
C15 C16 1.394(13) ?
C15 H15 0.95 ?
C16 H16 0.95 ?
C21 C22 1.376(14) ?
C21 C26 1.412(14) ?
C22 C23 1.372(15) ?
C22 H22 0.95 ?
C23 C24 1.403(15) ?
C23 H23 0.95 ?
C24 C25 1.376(15) ?
C24 H24 0.95 ?
C25 C26 1.401(15) ?
C25 H25 0.95 ?
C26 H26 0.95 ?
C31 C32 1.418(13) y
C31 C36 1.445(14) y
C32 C33 1.424(14) y
C32 H32 0.95 ?
C33 C34 1.361(14) y
C33 H33 0.95 ?
C34 C35 1.404(13) y
C34 H34 0.95 ?
C35 C36 1.368(13) y
C35 H35 0.95 ?
C36 H36 0.95 ?
C1 O1 1.162(13) ?
C2 O2 1.157(12) ?
C3 C7 1.43(2) ?
C3 C4 1.45(2) ?
C3 H3 0.95 ?
C4 C5 1.443(14) ?
C4 H4 0.95 ?
C5 C6 1.39(2) ?
C5 H5 0.95 ?
C6 C7 1.40(2) ?
C6 H6 0.95 ?
C7 H7 0.95 ?
B C61 1.63(2) ?
B C41 1.657(12) ?
B C71 1.661(13) ?
B C51 1.677(12) ?
C41 C46 1.382(12) ?
C41 C42 1.413(11) ?
C42 C43 1.410(11) ?
C42 H42 0.95 ?
C43 C44 1.369(12) ?
C43 C431 1.520(13) ?
C44 C45 1.393(12) ?
C44 H44 0.95 ?
C45 C46 1.396(11) ?
C45 C451 1.526(14) ?
C46 H46 0.95 ?
C431 F431 1.325(12) ?
C431 F433 1.366(11) ?
C431 F432 1.371(12) ?
C451 F452 1.284(11) ?
C451 F451 1.313(11) ?
C451 F453 1.334(12) ?
C51 C56 1.401(11) ?
C51 C52 1.407(11) ?
C52 C53 1.391(12) ?
C52 H52 0.95 ?
C53 C54 1.381(12) ?
C53 C531 1.498(14) ?
C54 C55 1.391(12) ?
C54 H54 0.95 ?
C55 C56 1.404(12) ?
C55 C551 1.496(13) ?
C56 H56 0.95 ?
C531 F531 1.306(13) ?
C531 F532 1.320(12) ?
C531 F533 1.362(14) ?
C551 F553 1.288(12) ?
C551 F551 1.336(11) ?
C551 F552 1.368(13) ?
C61 C62 1.426(12) ?
C61 C66 1.428(12) ?
C62 C63 1.374(12) ?
C62 H62 0.95 ?
C63 C64 1.401(13) ?
C63 C631 1.508(13) ?
C64 C65 1.415(12) ?
C64 H64 0.95 ?
C65 C66 1.371(12) ?
C65 C651 1.514(14) ?
C66 H66 0.95 ?
C631 F631 1.330(12) ?
C631 F633 1.335(11) ?
C631 F632 1.363(11) ?
C651 F653 1.308(12) ?
C651 F651 1.338(10) ?
C651 F652 1.340(10) ?
C71 C72 1.389(12) ?
C71 C76 1.415(11) ?
C72 C73 1.389(13) ?
C72 H72 0.95 ?
C73 C74 1.390(12) ?
C73 C731 1.497(15) ?
C74 C75 1.381(13) ?
C74 H74 0.95 ?
C75 C76 1.393(12) ?
C75 C751 1.497(12) ?
C76 H76 0.95 ?
C731 F733 1.261(14) ?
C731 F731 1.299(13) ?
C731 F732 1.300(12) ?
C751 F753 1.336(10) ?
C751 F751 1.339(11) ?
C751 F752 1.367(11) ?
C81 C86 1.42(2) ?
C81 C82 1.43(3) ?
C82 C83 1.33(3) ?
C83 C84 1.49(2) ?
C84 C85 1.36(2) ?
C85 C86 1.45(2) ?
C86 C87 1.45(2) ?
